data_2016624
loop_
_publ_author_name
'Loro\~no-Gonzalez, D. J.'

_publ_section_title
;
 Polymeric [dihydrobis(pyrazol-1-yl)borato]potassium(I) and three
 dihydrobis(pyrazol-1-yl)borate--magnesium(I) compounds obtained by
 disproportionation of the Grignard reagent
;
_journal_coeditor_code AV3139
_journal_issue 6
_journal_name_full 'Acta Crystallographica Section C'
_journal_page_first m228
_journal_page_last m232
_journal_paper_doi 10.1107/S0108270108012481
_journal_volume 64
_journal_year 2008
_chemical_formula_iupac '[Mg2 (C6 H8 B N4)2 Cl2 (C4 H8 O)3]'
_chemical_formula_moiety 'C24 H40 B2 Cl2 Mg2 N8 O3'
_chemical_formula_sum 'C24 H40 B2 Cl2 Mg2 N8 O3'
_chemical_formula_weight 629.78
_chemical_name_common '[(k2-N2-Bp)Mg(THF)(u-Cl)2Mg(THF)2(k2-N2-Bp)]'
_chemical_name_systematic
;
di-\m-chlorido-bis[dihydridobis(pyrazol-1-yl)borato]-
1\k^2^<i>N</i>,<i>N</i>';2\k^2^<i>N</i>,<i>N</i>'-tris(tetrahydrofuran)-
1\k^2^O,2\kO-dimagnesium(II)
;
_space_group_IT_number 14
_symmetry_cell_setting monoclinic
_symmetry_space_group_name_Hall '-P 2yn'
_symmetry_space_group_name_H-M 'P 1 21/n 1'
_atom_sites_solution_hydrogens geom
_atom_sites_solution_primary direct
_atom_sites_solution_secondary difmap
_cell_angle_alpha 90
_cell_angle_beta 99.319(3)
_cell_angle_gamma 90
_cell_formula_units_Z 4
_cell_length_a 15.119(3)
_cell_length_b 13.862(2)
_cell_length_c 15.453(3)
_cell_measurement_reflns_used 4830
_cell_measurement_temperature 150(2)
_cell_measurement_theta_max 27.5
_cell_measurement_theta_min 2.5
_cell_volume 3195.9(10)
_computing_cell_refinement 'SAINT (Bruker, 2002)'
_computing_data_collection 'SMART (Bruker, 2001)'
_computing_data_reduction 'SAINT (Bruker, 2002)'
_computing_molecular_graphics 'SHELXTL (Version 5.03; Sheldrick, 2008)'
_computing_publication_material 'SHELXL97 (Sheldrick, 2008)'
_computing_structure_refinement 'SHELXL97 (Sheldrick, 2008)'
_computing_structure_solution 'SHELXS97 (Sheldrick, 2008)'
_diffrn_ambient_temperature 150(2)
_diffrn_measured_fraction_theta_full 0.9854
_diffrn_measured_fraction_theta_max 0.9854
_diffrn_measurement_device_type 'Bruker SMART APEX CCD area-detector diffractometer'
_diffrn_measurement_method '\f and \w'
_diffrn_radiation_monochromator graphite
_diffrn_radiation_source 'normal-focus sealed tube'
_diffrn_radiation_type MoK\a
_diffrn_radiation_wavelength 0.71073
_diffrn_reflns_av_R_equivalents 0.0512
_diffrn_reflns_av_sigmaI/netI 0.0405
_diffrn_reflns_limit_h_max 20
_diffrn_reflns_limit_h_min -19
_diffrn_reflns_limit_k_max 18
_diffrn_reflns_limit_k_min -18
_diffrn_reflns_limit_l_max 20
_diffrn_reflns_limit_l_min -20
_diffrn_reflns_number 38733
_diffrn_reflns_theta_full 28.85
_diffrn_reflns_theta_max 28.85
_diffrn_reflns_theta_min 1.75
_diffrn_standards_decay_% 0
_diffrn_standards_interval_time 0
_diffrn_standards_number 0
_exptl_absorpt_coefficient_mu 0.282
_exptl_absorpt_correction_T_max 0.951
_exptl_absorpt_correction_T_min 0.894
_exptl_absorpt_correction_type multi-scan
_exptl_absorpt_process_details '(SADABS; Sheldrick, 1996)'
_exptl_crystal_colour Colourless
_exptl_crystal_density_diffrn 1.309
_exptl_crystal_density_method 'not measured'
_exptl_crystal_description Plate
_exptl_crystal_F_000 1328
_exptl_crystal_size_max 0.48
_exptl_crystal_size_mid 0.32
_exptl_crystal_size_min 0.18
_refine_diff_density_max 0.543
_refine_diff_density_min -0.321
_refine_ls_extinction_method none
_refine_ls_goodness_of_fit_ref 1.079
_refine_ls_hydrogen_treatment constr
_refine_ls_matrix_type full
_refine_ls_number_parameters 400
_refine_ls_number_reflns 7868
_refine_ls_number_restraints 114
_refine_ls_restrained_S_all 1.079
_refine_ls_R_factor_all 0.0682
_refine_ls_R_factor_gt 0.0542
_refine_ls_shift/su_max 0.000
_refine_ls_shift/su_mean 0.001
_refine_ls_structure_factor_coef Fsqd
_refine_ls_weighting_details 'calc w=1/[\s^2^(Fo^2^)+(0.0756P)^2^] where P=(Fo^2^+2Fc^2^)/3'
_refine_ls_weighting_scheme calc
_refine_ls_wR_factor_gt 0.1257
_refine_ls_wR_factor_ref 0.1331
_reflns_number_gt 6406
_reflns_number_total 8068
_reflns_threshold_expression I>2s(I)
_cod_data_source_file av3139.cif
_cod_data_source_block II
_cod_depositor_comments
;
The following automatic conversions were performed:
'_geom_bond_publ_flag' value 'YES' changed to 'yes' according to
'/home/saulius/struct/CIF-dictionaries/cif_core.dic' dictionary named
'cif_core.dic' version 2.4.1 from 2010-06-29 (12
times).

'_geom_bond_publ_flag' value 'NO' changed to 'no' according to
'/home/saulius/struct/CIF-dictionaries/cif_core.dic' dictionary named
'cif_core.dic' version 2.4.1 from 2010-06-29 (102
times).

'_geom_angle_publ_flag' value 'NO' changed to 'no' according to
'/home/saulius/struct/CIF-dictionaries/cif_core.dic' dictionary named
'cif_core.dic' version 2.4.1 from 2010-06-29 (278
times).

'_geom_angle_publ_flag' value 'YES' changed to 'yes' according to
'/home/saulius/struct/CIF-dictionaries/cif_core.dic' dictionary named
'cif_core.dic' version 2.4.1 from 2010-06-29 (3
times).

'_geom_torsion_publ_flag' value 'NO' changed to 'no' according to
'/home/saulius/struct/CIF-dictionaries/cif_core.dic' dictionary named
'cif_core.dic' version 2.4.1 from 2010-06-29 (210 times).

Automatic conversion script
Id: cif_fix_enum 1527 2010-12-29 10:47:43Z saulius 

The following automatic conversions were performed:

'_geom_bond_publ_flag' value 'YES' changed to 'yes' according to
/home/saulius/struct/CIF-dictionaries/cif_core.dic dictionary named
'cif_core.dic' version 2.4.1 from 2010-06-29 (12
times).

'_geom_bond_publ_flag' value 'NO' changed to 'no' according
to /home/saulius/struct/CIF-dictionaries/cif_core.dic dictionary
named 'cif_core.dic' version 2.4.1 from 2010-06-29 (102
times).

'_geom_angle_publ_flag' value 'NO' changed to 'no' according
to /home/saulius/struct/CIF-dictionaries/cif_core.dic dictionary
named 'cif_core.dic' version 2.4.1 from 2010-06-29 (278
times).

'_geom_angle_publ_flag' value 'YES' changed to 'yes'
according to /home/saulius/struct/CIF-dictionaries/cif_core.dic
dictionary named 'cif_core.dic' version 2.4.1 from 2010-06-29 (3
times).

'_geom_torsion_publ_flag' value 'NO' changed to 'no'
according to /home/saulius/struct/CIF-dictionaries/cif_core.dic
dictionary named 'cif_core.dic' version 2.4.1 from 2010-06-29 (210
times).

Automatic conversion script
Id: cif_fix_values 1715 2011-07-08 13:25:40Z adriana 
;
_cod_original_sg_symbol_H-M 'P 21/n'
_cod_database_code 2016624
_cod_database_fobs_code 2016624

loop_
_symmetry_equiv_pos_as_xyz
'x, y, z'
'-x+1/2, y+1/2, -z+1/2'
'-x, -y, -z'
'x+1/2, -y+1/2, z+1/2'

loop_
_atom_site_type_symbol
_atom_site_label
_atom_site_fract_x
_atom_site_fract_y
_atom_site_fract_z
_atom_site_U_iso_or_equiv
_atom_site_adp_type
_atom_site_calc_flag
_atom_site_refinement_flags
_atom_site_occupancy
_atom_site_disorder_assembly
_atom_site_disorder_group
Cl Cl1 0.45177(3) 0.70159(3) 0.14688(3) 0.02543(12) Uani d . 1 . .
Cl Cl2 0.35786(3) 0.92175(3) 0.12664(3) 0.02501(12) Uani d . 1 . .
Mg Mg1 0.38203(4) 0.80575(5) 0.25155(4) 0.02232(15) Uani d . 1 . .
Mg Mg2 0.40389(4) 0.80710(5) 0.02011(4) 0.02209(15) Uani d . 1 . .
N N1 0.31222(11) 0.89537(13) 0.33040(11) 0.0267(4) Uani d . 1 . .
N N2 0.31351(11) 0.87908(14) 0.41779(11) 0.0298(4) Uani d . 1 . .
N N3 0.40288(11) 0.70041(12) 0.35317(10) 0.0264(4) Uani d . 1 . .
N N4 0.39801(11) 0.72008(14) 0.43885(11) 0.0303(4) Uani d . 1 . .
N N5 0.40663(11) 0.68834(12) -0.06699(10) 0.0260(3) Uani d . 1 . .
N N6 0.38825(11) 0.69998(12) -0.15602(11) 0.0287(4) Uani d . 1 . .
N N7 0.29654(11) 0.86410(12) -0.07311(10) 0.0261(3) Uani d . 1 . .
N N8 0.29095(11) 0.84723(12) -0.16100(10) 0.0276(4) Uani d . 1 . .
B B1 0.39234(16) 0.8244(2) 0.47440(15) 0.0340(5) Uani d . 1 . .
H H111 0.4562 0.8630 0.4720 0.041 Uiso calc . 1 . .
H H112 0.3815 0.8220 0.5437 0.041 Uiso calc . 1 . .
B B2 0.37013(17) 0.80094(19) -0.19826(16) 0.0329(5) Uani d . 1 . .
H H121 0.3531 0.7941 -0.2706 0.039 Uiso calc . 1 . .
H H122 0.4308 0.8468 -0.1827 0.039 Uiso calc . 1 . .
C C1 0.23967(14) 0.94929(16) 0.30366(14) 0.0312(4) Uani d . 1 . .
H H1 0.2218 0.9713 0.2452 0.037 Uiso calc R 1 . .
C C2 0.19393(15) 0.96896(18) 0.37255(15) 0.0396(5) Uani d . 1 . .
H H2 0.1407 1.0057 0.3711 0.048 Uiso calc R 1 . .
C C3 0.24320(15) 0.92314(18) 0.44346(14) 0.0370(5) Uani d . 1 . .
H H3 0.2296 0.9228 0.5013 0.044 Uiso calc R 1 . .
C C4 0.41280(13) 0.60511(16) 0.34741(15) 0.0314(5) Uani d . 1 . .
H H4 0.4175 0.5716 0.2948 0.038 Uiso calc R 1 . .
C C5 0.41531(15) 0.56162(19) 0.42854(17) 0.0418(6) Uani d . 1 . .
H H5 0.4221 0.4950 0.4424 0.050 Uiso calc R 1 . .
C C6 0.40572(14) 0.63640(19) 0.48410(15) 0.0403(6) Uani d . 1 . .
H H6 0.4047 0.6303 0.5452 0.048 Uiso calc R 1 . .
C C7 0.42405(14) 0.59428(15) -0.05321(14) 0.0307(4) Uani d . 1 . .
H H7 0.4386 0.5654 0.0030 0.037 Uiso calc R 1 . .
C C8 0.41806(15) 0.54477(17) -0.13175(15) 0.0382(5) Uani d . 1 . .
H H8 0.4279 0.4780 -0.1402 0.046 Uiso calc R 1 . .
C C9 0.39467(16) 0.61433(17) -0.19487(15) 0.0385(5) Uani d . 1 . .
H H9 0.3846 0.6034 -0.2564 0.046 Uiso calc R 1 . .
C C10 0.22047(13) 0.90849(15) -0.06323(14) 0.0296(4) Uani d . 1 . .
H H10 0.2058 0.9287 -0.0085 0.036 Uiso calc R 1 . .
C C11 0.16553(14) 0.92126(16) -0.14369(15) 0.0335(5) Uani d . 1 . .
H H11 0.1081 0.9508 -0.1548 0.040 Uiso calc R 1 . .
C C12 0.21297(14) 0.88158(16) -0.20341(14) 0.0336(5) Uani d . 1 . .
H H12 0.1936 0.8789 -0.2650 0.040 Uiso calc R 1 . .
O O1 0.50584(9) 0.86991(10) 0.29814(9) 0.0262(3) Uani d U 1 A .
C C13 0.58566(13) 0.81622(16) 0.33491(15) 0.0342(5) Uani d U 1 A .
H H13A 0.6097 0.7804 0.2883 0.041 Uiso calc R 1 . .
H H13B 0.5719 0.7696 0.3794 0.041 Uiso calc R 1 . .
C C14 0.65237(17) 0.8904(2) 0.3763(2) 0.0539(7) Uani d U 1 . .
H H14A 0.6504 0.8967 0.4398 0.065 Uiso calc PR 0.796(13) A 1
H H14B 0.7140 0.8725 0.3685 0.065 Uiso calc PR 0.796(13) A 1
H H14C 0.6764 0.8721 0.4376 0.065 Uiso calc PR 0.204(13) A 2
H H14D 0.7030 0.8953 0.3432 0.065 Uiso calc PR 0.204(13) A 2
C C15 0.6240(2) 0.9822(2) 0.3293(3) 0.0370(10) Uani d PU 0.796(13) A 1
H H15A 0.6474 0.9868 0.2732 0.044 Uiso calc PR 0.796(13) A 1
H H15B 0.6439 1.0392 0.3659 0.044 Uiso calc PR 0.796(13) A 1
C C15A 0.6083(10) 0.9758(11) 0.3745(16) 0.047(5) Uani d PU 0.204(13) A 2
H H15C 0.6461 1.0274 0.3554 0.057 Uiso calc PR 0.204(13) A 2
H H15D 0.5973 0.9918 0.4343 0.057 Uiso calc PR 0.204(13) A 2
C C16 0.52168(15) 0.97222(15) 0.31410(15) 0.0338(5) Uani d U 1 . .
H H16A 0.4967 0.9936 0.3663 0.041 Uiso calc PR 0.796(13) A 1
H H16B 0.4942 1.0109 0.2629 0.041 Uiso calc PR 0.796(13) A 1
H H16C 0.4732 1.0013 0.3415 0.041 Uiso calc PR 0.204(13) A 2
H H16D 0.5256 1.0068 0.2588 0.041 Uiso calc PR 0.204(13) A 2
O O2 0.25636(9) 0.73569(11) 0.20624(8) 0.0294(3) Uani d U 1 B .
C C17 0.21266(15) 0.72134(19) 0.11669(13) 0.0374(5) Uani d U 1 . .
H H17A 0.2471 0.6749 0.0866 0.045 Uiso calc PR 0.785(13) B 1
H H17B 0.2088 0.7832 0.0843 0.045 Uiso calc PR 0.785(13) B 1
H H17C 0.2196 0.6540 0.0975 0.045 Uiso calc PR 0.215(13) B 2
H H17D 0.2369 0.7657 0.0761 0.045 Uiso calc PR 0.215(13) B 2
C C18 0.1217(3) 0.6833(5) 0.1199(2) 0.0460(13) Uani d PU 0.785(13) B 1
H H18A 0.1209 0.6119 0.1185 0.055 Uiso calc PR 0.785(13) B 1
H H18B 0.0775 0.7084 0.0707 0.055 Uiso calc PR 0.785(13) B 1
C C18A 0.1132(10) 0.745(2) 0.1214(10) 0.056(5) Uani d PU 0.215(13) B 2
H H18C 0.1001 0.8136 0.1082 0.068 Uiso calc PR 0.215(13) B 2
H H18D 0.0726 0.7046 0.0793 0.068 Uiso calc PR 0.215(13) B 2
C C19 0.10307(16) 0.7224(2) 0.20963(18) 0.0523(7) Uani d U 1 . .
H H19A 0.0855 0.7913 0.2060 0.063 Uiso calc PR 0.785(13) B 1
H H19B 0.0563 0.6843 0.2322 0.063 Uiso calc PR 0.785(13) B 1
H H19C 0.0670 0.6630 0.2106 0.063 Uiso calc PR 0.215(13) B 2
H H19D 0.0713 0.7757 0.2342 0.063 Uiso calc PR 0.215(13) B 2
C C20 0.19356(14) 0.70828(18) 0.26415(14) 0.0353(5) Uani d U 1 B .
H H20A 0.2009 0.7499 0.3169 0.042 Uiso calc R 1 . .
H H20B 0.2024 0.6402 0.2828 0.042 Uiso calc R 1 . .
O O3 0.52684(9) 0.86067(10) 0.01330(9) 0.0276(3) Uani d U 1 C .
C C21 0.57941(14) 0.90979(17) 0.08799(15) 0.0347(5) Uani d U 1 C .
H H21A 0.5514 0.9022 0.1412 0.042 Uiso calc R 1 . .
H H21B 0.5849 0.9794 0.0757 0.042 Uiso calc R 1 . .
C C22 0.66936(15) 0.8616(2) 0.09959(16) 0.0443(6) Uani d U 1 . .
H H22A 0.6693 0.8010 0.1335 0.053 Uiso calc PR 0.856(9) C 1
H H22B 0.7170 0.9047 0.1293 0.053 Uiso calc PR 0.856(9) C 1
H H22C 0.7163 0.9087 0.0909 0.053 Uiso calc PR 0.144(9) C 2
H H22D 0.6843 0.8344 0.1594 0.053 Uiso calc PR 0.144(9) C 2
C C23 0.68137(18) 0.8416(3) 0.0051(2) 0.0389(9) Uani d PU 0.856(9) C 1
H H23A 0.7050 0.8991 -0.0216 0.047 Uiso calc PR 0.856(9) C 1
H H23B 0.7225 0.7867 0.0019 0.047 Uiso calc PR 0.856(9) C 1
C C23A 0.6646(12) 0.787(2) 0.0365(16) 0.057(7) Uani d PU 0.144(9) C 2
H H23C 0.6499 0.7249 0.0620 0.069 Uiso calc PR 0.144(9) C 2
H H23D 0.7223 0.7807 0.0147 0.069 Uiso calc PR 0.144(9) C 2
C C24 0.58876(16) 0.8181(3) -0.03893(19) 0.0577(8) Uani d U 1 . .
H H24A 0.5780 0.8450 -0.0991 0.069 Uiso calc PR 0.856(9) C 1
H H24B 0.5803 0.7473 -0.0427 0.069 Uiso calc PR 0.856(9) C 1
H H24C 0.6100 0.8659 -0.0785 0.069 Uiso calc PR 0.144(9) C 2
H H24D 0.5621 0.7621 -0.0734 0.069 Uiso calc PR 0.144(9) C 2

loop_
_atom_site_aniso_label
_atom_site_aniso_U_11
_atom_site_aniso_U_22
_atom_site_aniso_U_33
_atom_site_aniso_U_12
_atom_site_aniso_U_13
_atom_site_aniso_U_23
Cl1 0.0278(2) 0.0223(2) 0.0261(2) 0.00429(18) 0.00397(17) 0.00150(17)
Cl2 0.0264(2) 0.0234(2) 0.0249(2) 0.00516(18) 0.00304(17) 0.00213(17)
Mg1 0.0204(3) 0.0231(3) 0.0228(3) 0.0014(3) 0.0012(2) 0.0017(2)
Mg2 0.0203(3) 0.0218(3) 0.0236(3) 0.0004(3) 0.0018(2) 0.0003(2)
N1 0.0246(8) 0.0302(9) 0.0245(8) 0.0011(7) 0.0014(6) -0.0007(7)
N2 0.0256(8) 0.0379(10) 0.0251(8) 0.0017(7) 0.0020(6) -0.0033(7)
N3 0.0223(8) 0.0298(9) 0.0257(8) -0.0007(7) -0.0002(6) 0.0046(7)
N4 0.0214(8) 0.0422(11) 0.0266(8) 0.0031(7) 0.0014(6) 0.0093(7)
N5 0.0245(8) 0.0261(9) 0.0262(8) 0.0003(7) 0.0003(6) -0.0009(7)
N6 0.0304(9) 0.0300(9) 0.0247(8) 0.0021(7) 0.0010(7) -0.0039(7)
N7 0.0247(8) 0.0261(9) 0.0267(8) -0.0002(7) 0.0014(6) 0.0015(7)
N8 0.0302(9) 0.0265(9) 0.0246(8) -0.0017(7) 0.0001(6) 0.0034(7)
B1 0.0289(12) 0.0485(15) 0.0226(10) 0.0032(11) -0.0013(9) 0.0001(10)
B2 0.0359(13) 0.0362(14) 0.0270(11) 0.0033(11) 0.0063(9) 0.0033(10)
C1 0.0299(10) 0.0298(11) 0.0327(10) 0.0067(9) 0.0009(8) -0.0008(8)
C2 0.0327(11) 0.0431(14) 0.0430(12) 0.0121(10) 0.0059(9) -0.0057(10)
C3 0.0337(11) 0.0467(14) 0.0317(11) 0.0033(10) 0.0088(9) -0.0085(10)
C4 0.0227(9) 0.0291(11) 0.0410(12) -0.0016(8) 0.0006(8) 0.0077(9)
C5 0.0290(11) 0.0406(13) 0.0554(14) 0.0040(10) 0.0054(10) 0.0227(12)
C6 0.0278(10) 0.0561(16) 0.0367(12) 0.0047(11) 0.0044(9) 0.0221(11)
C7 0.0299(10) 0.0253(10) 0.0347(11) 0.0014(8) -0.0015(8) -0.0011(8)
C8 0.0400(12) 0.0279(11) 0.0429(12) 0.0054(10) -0.0049(10) -0.0096(10)
C9 0.0398(12) 0.0397(13) 0.0334(11) 0.0062(10) -0.0016(9) -0.0127(10)
C10 0.0248(9) 0.0265(10) 0.0368(11) 0.0016(8) 0.0029(8) 0.0044(8)
C11 0.0246(10) 0.0281(11) 0.0447(12) -0.0006(9) -0.0039(9) 0.0093(9)
C12 0.0324(11) 0.0293(11) 0.0345(11) -0.0040(9) -0.0089(9) 0.0065(9)
O1 0.0218(6) 0.0202(7) 0.0344(7) 0.0021(5) -0.0020(5) 0.0001(6)
C13 0.0231(10) 0.0311(11) 0.0457(12) 0.0051(9) -0.0025(9) 0.0034(9)
C14 0.0294(12) 0.0519(16) 0.0747(19) -0.0083(12) -0.0092(12) 0.0080(14)
C15 0.0347(17) 0.0368(17) 0.037(2) -0.0108(13) -0.0025(14) -0.0030(15)
C15A 0.041(7) 0.045(7) 0.056(11) -0.021(6) 0.008(7) -0.017(7)
C16 0.0356(11) 0.0221(10) 0.0411(12) -0.0023(9) -0.0019(9) -0.0046(9)
O2 0.0237(7) 0.0411(9) 0.0228(7) -0.0074(6) 0.0018(5) 0.0015(6)
C17 0.0338(11) 0.0482(14) 0.0270(10) -0.0112(10) -0.0044(8) 0.0004(10)
C18 0.0293(17) 0.064(3) 0.0418(18) -0.017(2) -0.0017(13) -0.005(2)
C18A 0.037(7) 0.083(13) 0.044(7) 0.003(8) -0.009(5) 0.003(8)
C19 0.0280(12) 0.075(2) 0.0540(15) -0.0124(13) 0.0076(11) -0.0013(14)
C20 0.0312(11) 0.0423(13) 0.0344(11) -0.0085(10) 0.0111(9) 0.0016(10)
O3 0.0218(6) 0.0322(8) 0.0290(7) -0.0028(6) 0.0049(5) -0.0051(6)
C21 0.0271(10) 0.0388(12) 0.0371(11) -0.0091(9) 0.0021(8) -0.0086(9)
C22 0.0288(11) 0.0563(16) 0.0448(13) -0.0035(11) -0.0030(10) 0.0060(12)
C23 0.0214(12) 0.0427(19) 0.0539(18) -0.0005(12) 0.0100(11) -0.0022(14)
C23A 0.028(8) 0.070(14) 0.082(13) 0.013(9) 0.032(8) -0.011(11)
C24 0.0275(12) 0.076(2) 0.0627(17) -0.0078(13) 0.0177(11) -0.0268(16)

loop_
_atom_type_symbol
_atom_type_description
_atom_type_scat_dispersion_real
_atom_type_scat_dispersion_imag
_atom_type_scat_source
C C 0.0033 0.0016 'International Tables Vol C Tables 4.2.6.8 and 6.1.1.4'
H H 0.0000 0.0000 'International Tables Vol C Tables 4.2.6.8 and 6.1.1.4'
B B 0.0013 0.0007 'International Tables Vol C Tables 4.2.6.8 and 6.1.1.4'
N N 0.0061 0.0033 'International Tables Vol C Tables 4.2.6.8 and 6.1.1.4'
O O 0.0106 0.0060 'International Tables Vol C Tables 4.2.6.8 and 6.1.1.4'
Mg Mg 0.0486 0.0363 'International Tables Vol C Tables 4.2.6.8 and 6.1.1.4'
Cl Cl 0.1484 0.1585 'International Tables Vol C Tables 4.2.6.8 and 6.1.1.4'

loop_
_geom_angle_atom_site_label_1
_geom_angle_atom_site_label_2
_geom_angle_atom_site_label_3
_geom_angle
_geom_angle_publ_flag
Mg2 Cl1 Mg1 94.05(3) no
Mg2 Cl2 Mg1 94.55(3) no
O1 Mg1 N3 91.17(6) no
O1 Mg1 N1 93.08(6) no
N1 Mg1 N3 90.34(7) yes
O1 Mg1 O2 178.09(6) yes
N3 Mg1 O2 87.01(6) no
N1 Mg1 O2 87.49(6) no
O1 Mg1 Cl2 90.18(4) no
N3 Mg1 Cl2 176.84(6) no
N1 Mg1 Cl2 92.44(5) no
O2 Mg1 Cl2 91.62(4) no
O1 Mg1 Cl1 91.17(5) no
N3 Mg1 Cl1 93.04(5) no
N1 Mg1 Cl1 174.52(5) no
O2 Mg1 Cl1 88.38(5) no
Cl2 Mg1 Cl1 84.08(3) no
O1 Mg1 Mg2 96.73(4) no
N3 Mg1 Mg2 134.49(5) no
N1 Mg1 Mg2 133.54(5) no
O2 Mg1 Mg2 84.17(4) no
Cl2 Mg1 Mg2 42.459(18) no
Cl1 Mg1 Mg2 42.278(18) no
O3 Mg2 N5 97.99(6) no
O3 Mg2 N7 115.68(7) no
N5 Mg2 N7 87.15(7) yes
O3 Mg2 Cl1 96.06(5) no
N5 Mg2 Cl1 90.59(5) no
N7 Mg2 Cl1 148.20(5) no
O3 Mg2 Cl2 99.16(5) no
N5 Mg2 Cl2 162.77(5) no
N7 Mg2 Cl2 86.92(5) no
Cl1 Mg2 Cl2 85.99(3) no
O3 Mg2 Mg1 106.46(4) no
N5 Mg2 Mg1 129.04(5) no
N7 Mg2 Mg1 118.89(5) no
Cl1 Mg2 Mg1 43.669(19) no
Cl2 Mg2 Mg1 42.994(18) no
C1 N1 N2 106.13(16) no
C1 N1 Mg1 127.29(14) no
N2 N1 Mg1 122.59(13) no
C3 N2 N1 109.39(17) no
C3 N2 B1 128.85(18) no
N1 N2 B1 121.55(16) no
C4 N3 N4 106.66(17) no
C4 N3 Mg1 129.38(14) no
N4 N3 Mg1 123.58(13) no
C6 N4 N3 108.48(19) no
C6 N4 B1 128.44(19) no
N3 N4 B1 122.90(16) no
C7 N5 N6 106.09(16) no
C7 N5 Mg2 132.42(14) no
N6 N5 Mg2 121.49(13) no
C9 N6 N5 109.15(17) no
C9 N6 B2 129.18(18) no
N5 N6 B2 121.55(16) no
C10 N7 N8 106.06(16) no
C10 N7 Mg2 131.84(14) no
N8 N7 Mg2 121.60(12) no
C12 N8 N7 109.45(17) no
C12 N8 B2 129.57(18) no
N7 N8 B2 120.85(16) no
N4 B1 N2 109.60(17) no
N4 B1 H111 109.8 no
N2 B1 H111 109.8 no
N4 B1 H112 109.8 no
N2 B1 H112 109.8 no
H111 B1 H112 108.2 no
N6 B2 N8 108.19(17) no
N6 B2 H121 110.1 no
N8 B2 H121 110.1 no
N6 B2 H122 110.1 no
N8 B2 H122 110.1 no
H121 B2 H122 108.4 no
N1 C1 C2 111.03(19) no
N1 C1 H1 124.5 no
C2 C1 H1 124.5 no
C3 C2 C1 104.33(19) no
C3 C2 H2 127.8 no
C1 C2 H2 127.8 no
N2 C3 C2 109.12(19) no
N2 C3 H3 125.4 no
C2 C3 H3 125.4 no
N3 C4 C5 110.9(2) no
N3 C4 H4 124.5 no
C5 C4 H4 124.5 no
C6 C5 C4 104.3(2) no
C6 C5 H5 127.8 no
C4 C5 H5 127.8 no
N4 C6 C5 109.6(2) no
N4 C6 H6 125.2 no
C5 C6 H6 125.2 no
N5 C7 C8 111.08(19) no
N5 C7 H7 124.5 no
C8 C7 H7 124.5 no
C9 C8 C7 104.3(2) no
C9 C8 H8 127.9 no
C7 C8 H8 127.9 no
N6 C9 C8 109.39(19) no
N6 C9 H9 125.3 no
C8 C9 H9 125.3 no
N7 C10 C11 110.94(19) no
N7 C10 H10 124.5 no
C11 C10 H10 124.5 no
C12 C11 C10 104.41(19) no
C12 C11 H11 127.8 no
C10 C11 H11 127.8 no
N8 C12 C11 109.13(19) no
N8 C12 H12 125.4 no
C11 C12 H12 125.4 no
C13 O1 C16 109.27(15) no
C13 O1 Mg1 123.85(12) no
C16 O1 Mg1 125.96(12) no
O1 C13 C14 105.83(18) no
O1 C13 H13A 110.6 no
C14 C13 H13A 110.6 no
O1 C13 H13B 110.6 no
C14 C13 H13B 110.6 no
H13A C13 H13B 108.7 no
C15A C14 C13 107.0(6) no
C15 C14 C13 104.8(2) no
C15A C14 H14A 81.4 no
C15 C14 H14A 110.8 no
C13 C14 H14A 110.8 no
C15A C14 H14B 133.2 no
C15 C14 H14B 110.8 no
C13 C14 H14B 110.8 no
H14A C14 H14B 108.9 no
C15A C14 H14C 110.3 no
C15 C14 H14C 135.7 no
C13 C14 H14C 110.3 no
H14B C14 H14C 81.2 no
C15A C14 H14D 110.3 no
C15 C14 H14D 82.8 no
C13 C14 H14D 110.3 no
H14A C14 H14D 131.1 no
H14C C14 H14D 108.6 no
C14 C15 C16 101.6(3) no
C14 C15 H15A 111.5 no
C16 C15 H15A 111.5 no
C14 C15 H15B 111.5 no
C16 C15 H15B 111.5 no
H15A C15 H15B 109.3 no
C14 C15A C16 111.4(9) no
C14 C15A H15C 109.3 no
C16 C15A H15C 109.3 no
C14 C15A H15D 109.3 no
C16 C15A H15D 109.3 no
H15C C15A H15D 108.0 no
O1 C16 C15A 104.2(6) no
O1 C16 C15 104.4(2) no
O1 C16 H16A 110.9 no
C15A C16 H16A 83.7 no
C15 C16 H16A 110.9 no
O1 C16 H16B 110.9 no
C15A C16 H16B 134.4 no
C15 C16 H16B 110.9 no
H16A C16 H16B 108.9 no
O1 C16 H16C 110.9 no
C15A C16 H16C 110.9 no
C15 C16 H16C 134.1 no
H16B C16 H16C 83.0 no
O1 C16 H16D 110.9 no
C15A C16 H16D 110.9 no
C15 C16 H16D 83.6 no
H16A C16 H16D 130.0 no
H16C C16 H16D 108.9 no
C17 O2 C20 108.03(15) no
C17 O2 Mg1 128.07(12) no
C20 O2 Mg1 123.22(12) no
O2 C17 C18 107.4(2) no
O2 C17 C18A 102.8(6) no
O2 C17 H17A 110.2 no
C18 C17 H17A 110.2 no
C18A C17 H17A 138.1 no
O2 C17 H17B 110.2 no
C18 C17 H17B 110.2 no
C18A C17 H17B 82.2 no
H17A C17 H17B 108.5 no
O2 C17 H17C 111.2 no
C18 C17 H17C 79.6 no
C18A C17 H17C 111.2 no
H17B C17 H17C 131.7 no
O2 C17 H17D 111.2 no
C18 C17 H17D 133.1 no
C18A C17 H17D 111.2 no
H17A C17 H17D 80.2 no
H17C C17 H17D 109.1 no
C17 C18 C19 102.0(3) no
C17 C18 H18A 111.4 no
C19 C18 H18A 111.4 no
C17 C18 H18B 111.4 no
C19 C18 H18B 111.4 no
H18A C18 H18B 109.2 no
C19 C18A C17 104.7(9) no
C19 C18A H18C 110.8 no
C17 C18A H18C 110.8 no
C19 C18A H18D 110.8 no
C17 C18A H18D 110.8 no
H18C C18A H18D 108.9 no
C18A C19 C20 109.6(6) no
C20 C19 C18 100.1(2) no
C18A C19 H19A 78.9 no
C20 C19 H19A 111.8 no
C18 C19 H19A 111.8 no
C18A C19 H19B 130.1 no
C20 C19 H19B 111.8 no
C18 C19 H19B 111.8 no
H19A C19 H19B 109.5 no
C18A C19 H19C 109.8 no
C20 C19 H19C 109.8 no
C18 C19 H19C 84.4 no
H19A C19 H19C 131.3 no
C18A C19 H19D 109.8 no
C20 C19 H19D 109.8 no
C18 C19 H19D 140.4 no
H19B C19 H19D 81.1 no
H19C C19 H19D 108.2 no
O2 C20 C19 104.30(18) no
O2 C20 H20A 110.9 no
C19 C20 H20A 110.9 no
O2 C20 H20B 110.9 no
C19 C20 H20B 110.9 no
H20A C20 H20B 108.9 no
C24 O3 C21 108.09(15) no
C24 O3 Mg2 124.03(14) no
C21 O3 Mg2 121.21(12) no
O3 C21 C22 104.69(18) no
O3 C21 H21A 110.8 no
C22 C21 H21A 110.8 no
O3 C21 H21B 110.8 no
C22 C21 H21B 110.8 no
H21A C21 H21B 108.9 no
C23A C22 C21 107.4(8) no
C21 C22 C23 102.27(19) no
C23A C22 H22A 75.1 no
C21 C22 H22A 111.3 no
C23 C22 H22A 111.3 no
C23A C22 H22B 135.5 no
C21 C22 H22B 111.3 no
C23 C22 H22B 111.3 no
H22A C22 H22B 109.2 no
C23A C22 H22C 110.2 no
C21 C22 H22C 110.2 no
C23 C22 H22C 77.9 no
H22A C22 H22C 133.9 no
C23A C22 H22D 110.2 no
C21 C22 H22D 110.2 no
C23 C22 H22D 141.3 no
H22B C22 H22D 76.0 no
H22C C22 H22D 108.5 no
C24 C23 C22 103.2(2) no
C24 C23 H23A 111.1 no
C22 C23 H23A 111.1 no
C24 C23 H23B 111.1 no
C22 C23 H23B 111.1 no
H23A C23 H23B 109.1 no
C22 C23A C24 105.4(14) no
C22 C23A H23C 110.7 no
C24 C23A H23C 110.7 no
C22 C23A H23D 110.7 no
C24 C23A H23D 110.7 no
H23C C23A H23D 108.8 no
O3 C24 C23 107.4(2) no
O3 C24 C23A 99.1(7) no
O3 C24 H24A 110.2 no
C23 C24 H24A 110.2 no
C23A C24 H24A 142.7 no
O3 C24 H24B 110.2 no
C23 C24 H24B 110.2 no
C23A C24 H24B 81.0 no
H24A C24 H24B 108.5 no
O3 C24 H24C 112.0 no
C23 C24 H24C 76.2 no
C23A C24 H24C 112.0 no
H24B C24 H24C 132.7 no
O3 C24 H24D 112.0 no
C23 C24 H24D 133.5 no
C23A C24 H24D 112.0 no
H24A C24 H24D 78.4 no
H24C C24 H24D 109.6 no

loop_
_geom_bond_atom_site_label_1
_geom_bond_atom_site_label_2
_geom_bond_distance
_geom_bond_publ_flag
Cl1 Mg1 2.5229(8) yes
Cl1 Mg2 2.4579(8) yes
Cl2 Mg1 2.4932(8) yes
Cl2 Mg2 2.4681(8) yes
Mg1 O1 2.0920(15) no
Mg1 N1 2.1352(18) yes
Mg1 N3 2.1301(17) yes
Mg1 O2 2.1477(15) no
Mg2 O3 2.0201(15) no
Mg2 N5 2.1310(18) yes
Mg2 N7 2.1393(17) yes
N1 C1 1.336(3) no
N1 N2 1.366(2) no
N2 C3 1.340(3) no
B1 N2 1.556(3) yes
N3 C4 1.334(3) no
N3 N4 1.365(2) no
N4 C6 1.350(3) no
B1 N4 1.554(3) yes
N5 C7 1.340(3) no
N5 N6 1.368(2) no
N6 C9 1.341(3) no
B2 N6 1.550(3) yes
N7 C10 1.335(3) no
N7 N8 1.367(2) no
N8 C12 1.340(3) no
B2 N8 1.549(3) yes
B1 H111 1.1100 no
B1 H112 1.1100 no
B2 H121 1.1100 no
B2 H122 1.1100 no
C1 C2 1.387(3) no
C1 H1 0.9500 no
C2 C3 1.376(3) no
C2 H2 0.9500 no
C3 H3 0.9500 no
C4 C5 1.386(3) no
C4 H4 0.9500 no
C5 C6 1.369(4) no
C5 H5 0.9500 no
C6 H6 0.9500 no
C7 C8 1.384(3) no
C7 H7 0.9500 no
C8 C9 1.376(3) no
C8 H8 0.9500 no
C9 H9 0.9500 no
C10 C11 1.390(3) no
C10 H10 0.9500 no
C11 C12 1.372(3) no
C11 H11 0.9500 no
C12 H12 0.9500 no
O1 C13 1.453(2) no
O1 C16 1.453(2) no
C13 C14 1.509(3) no
C13 H13A 0.9900 no
C13 H13B 0.9900 no
C14 C15A 1.357(15) no
C14 C15 1.493(5) no
C14 H14A 0.9900 no
C14 H14B 0.9900 no
C14 H14C 0.9900 no
C14 H14D 0.9900 no
C15 C16 1.533(4) no
C15 H15A 0.9900 no
C15 H15B 0.9900 no
C15A C16 1.480(15) no
C15A H15C 0.9900 no
C15A H15D 0.9900 no
C16 H16A 0.9900 no
C16 H16B 0.9900 no
C16 H16C 0.9900 no
C16 H16D 0.9900 no
O2 C17 1.447(2) no
O2 C20 1.457(2) no
C17 C18 1.481(4) no
C17 C18A 1.551(16) no
C17 H17A 0.9900 no
C17 H17B 0.9900 no
C17 H17C 0.9900 no
C17 H17D 0.9900 no
C18 C19 1.557(5) no
C18 H18A 0.9900 no
C18 H18B 0.9900 no
C18A C19 1.430(16) no
C18A H18C 0.9900 no
C18A H18D 0.9900 no
C19 C20 1.499(3) no
C19 H19A 0.9900 no
C19 H19B 0.9900 no
C19 H19C 0.9900 no
C19 H19D 0.9900 no
C20 H20A 0.9900 no
C20 H20B 0.9900 no
O3 C24 1.456(3) no
O3 C21 1.460(2) no
C21 C22 1.500(3) no
C21 H21A 0.9900 no
C21 H21B 0.9900 no
C22 C23A 1.41(2) no
C22 C23 1.525(4) no
C22 H22A 0.9900 no
C22 H22B 0.9900 no
C22 H22C 0.9900 no
C22 H22D 0.9900 no
C23 C24 1.490(4) no
C23 H23A 0.9900 no
C23 H23B 0.9900 no
C23A C24 1.56(2) no
C23A H23C 0.9900 no
C23A H23D 0.9900 no
C24 H24A 0.9900 no
C24 H24B 0.9900 no
C24 H24C 0.9900 no
C24 H24D 0.9900 no

loop_
_geom_torsion_atom_site_label_1
_geom_torsion_atom_site_label_2
_geom_torsion_atom_site_label_3
_geom_torsion_atom_site_label_4
_geom_torsion
_geom_torsion_publ_flag
Mg2 Cl2 Mg1 O1 99.81(5) no
Mg2 Cl2 Mg1 N1 -167.10(5) no
Mg2 Cl2 Mg1 O2 -79.55(5) no
Mg2 Cl2 Mg1 Cl1 8.65(3) no
Mg2 Cl1 Mg1 O1 -98.74(4) no
Mg2 Cl1 Mg1 N3 170.03(5) no
Mg2 Cl1 Mg1 O2 83.11(5) no
Mg2 Cl1 Mg1 Cl2 -8.68(3) no
Mg1 Cl1 Mg2 O3 107.55(5) no
Mg1 Cl1 Mg2 N5 -154.35(5) no
Mg1 Cl1 Mg2 N7 -68.81(11) no
Mg1 Cl1 Mg2 Cl2 8.75(3) no
Mg1 Cl2 Mg2 O3 -104.35(5) no
Mg1 Cl2 Mg2 N5 70.13(19) no
Mg1 Cl2 Mg2 N7 140.12(5) no
Mg1 Cl2 Mg2 Cl1 -8.86(3) no
O1 Mg1 Mg2 O3 2.94(6) no
N3 Mg1 Mg2 O3 -95.38(8) no
N1 Mg1 Mg2 O3 103.71(8) no
O2 Mg1 Mg2 O3 -175.37(7) no
Cl2 Mg1 Mg2 O3 85.79(5) no
Cl1 Mg1 Mg2 O3 -81.36(5) no
O1 Mg1 Mg2 N5 118.17(7) no
N3 Mg1 Mg2 N5 19.85(10) no
N1 Mg1 Mg2 N5 -141.06(9) no
O2 Mg1 Mg2 N5 -60.14(8) no
Cl2 Mg1 Mg2 N5 -158.98(7) no
Cl1 Mg1 Mg2 N5 33.87(6) no
O1 Mg1 Mg2 N7 -129.84(7) no
N3 Mg1 Mg2 N7 131.83(9) no
N1 Mg1 Mg2 N7 -29.08(9) no
O2 Mg1 Mg2 N7 51.84(7) no
Cl2 Mg1 Mg2 N7 -46.99(6) no
Cl1 Mg1 Mg2 N7 145.86(6) no
O1 Mg1 Mg2 Cl1 84.30(5) no
N3 Mg1 Mg2 Cl1 -14.03(7) no
N1 Mg1 Mg2 Cl1 -174.93(8) no
O2 Mg1 Mg2 Cl1 -94.01(5) no
Cl2 Mg1 Mg2 Cl1 167.15(4) no
O1 Mg1 Mg2 Cl2 -82.85(5) no
N3 Mg1 Mg2 Cl2 178.83(8) no
N1 Mg1 Mg2 Cl2 17.92(7) no
O2 Mg1 Mg2 Cl2 98.84(5) no
Cl1 Mg1 Mg2 Cl2 -167.15(4) no
O1 Mg1 N1 C1 127.17(18) no
N3 Mg1 N1 C1 -141.65(18) no
O2 Mg1 N1 C1 -54.66(18) no
Cl2 Mg1 N1 C1 36.86(18) no
Mg2 Mg1 N1 C1 24.9(2) no
O1 Mg1 N1 N2 -78.51(15) no
N3 Mg1 N1 N2 12.68(15) no
O2 Mg1 N1 N2 99.67(15) no
Cl2 Mg1 N1 N2 -168.81(14) no
Mg2 Mg1 N1 N2 179.19(11) no
C1 N1 N2 C3 -0.5(2) no
Mg1 N1 N2 C3 -159.44(15) no
C1 N1 N2 B1 -175.6(2) no
Mg1 N1 N2 B1 25.4(2) no
O1 Mg1 N3 C4 -115.03(17) no
N1 Mg1 N3 C4 151.88(17) no
O2 Mg1 N3 C4 64.42(17) no
Cl1 Mg1 N3 C4 -23.80(17) no
Mg2 Mg1 N3 C4 -14.4(2) no
O1 Mg1 N3 N4 72.95(15) no
N1 Mg1 N3 N4 -20.14(15) no
O2 Mg1 N3 N4 -107.60(15) no
Cl1 Mg1 N3 N4 164.18(14) no
Mg2 Mg1 N3 N4 173.58(11) no
C4 N3 N4 C6 0.4(2) no
Mg1 N3 N4 C6 174.01(14) no
C4 N3 N4 B1 176.01(18) no
Mg1 N3 N4 B1 -10.4(2) no
O3 Mg2 N5 C7 98.92(19) no
N7 Mg2 N5 C7 -145.54(19) no
Cl1 Mg2 N5 C7 2.72(19) no
Cl2 Mg2 N5 C7 -75.6(3) no
Mg1 Mg2 N5 C7 -19.9(2) no
O3 Mg2 N5 N6 -81.18(15) no
N7 Mg2 N5 N6 34.36(14) no
Cl1 Mg2 N5 N6 -177.38(14) no
Cl2 Mg2 N5 N6 104.3(2) no
Mg1 Mg2 N5 N6 159.99(11) no
C7 N5 N6 C9 -0.1(2) no
Mg2 N5 N6 C9 180.00(14) no
C7 N5 N6 B2 -176.33(18) no
Mg2 N5 N6 B2 3.7(2) no
O3 Mg2 N7 C10 -122.89(18) no
N5 Mg2 N7 C10 139.62(19) no
Cl1 Mg2 N7 C10 53.1(2) no
Cl2 Mg2 N7 C10 -24.20(18) no
Mg1 Mg2 N7 C10 5.8(2) no
O3 Mg2 N7 N8 66.46(16) no
N5 Mg2 N7 N8 -31.03(14) no
Cl1 Mg2 N7 N8 -117.55(14) no
Cl2 Mg2 N7 N8 165.15(14) no
Mg1 Mg2 N7 N8 -164.89(12) no
C10 N7 N8 C12 0.4(2) no
Mg2 N7 N8 C12 173.20(14) no
C10 N7 N8 B2 176.80(18) no
Mg2 N7 N8 B2 -10.4(2) no
C6 N4 B1 N2 -132.1(2) no
N3 N4 B1 N2 53.2(2) no
C3 N2 B1 N4 124.0(2) no
N1 N2 B1 N4 -61.9(2) no
C9 N6 B2 N8 127.9(2) no
N5 N6 B2 N8 -56.7(2) no
C12 N8 B2 N6 -124.0(2) no
N7 N8 B2 N6 60.4(2) no
N2 N1 C1 C2 0.4(2) no
Mg1 N1 C1 C2 158.07(16) no
N1 C1 C2 C3 -0.2(3) no
N1 N2 C3 C2 0.4(3) no
B1 N2 C3 C2 175.1(2) no
C1 C2 C3 N2 -0.1(3) no
N4 N3 C4 C5 -0.5(2) no
Mg1 N3 C4 C5 -173.57(14) no
N3 C4 C5 C6 0.4(2) no
N3 N4 C6 C5 -0.2(2) no
B1 N4 C6 C5 -175.5(2) no
C4 C5 C6 N4 -0.1(2) no
N6 N5 C7 C8 0.5(2) no
Mg2 N5 C7 C8 -179.56(15) no
N5 C7 C8 C9 -0.7(3) no
N5 N6 C9 C8 -0.4(3) no
B2 N6 C9 C8 175.5(2) no
C7 C8 C9 N6 0.7(3) no
N8 N7 C10 C11 -0.3(2) no
Mg2 N7 C10 C11 -172.05(14) no
N7 C10 C11 C12 0.1(2) no
N7 N8 C12 C11 -0.4(2) no
B2 N8 C12 C11 -176.3(2) no
C10 C11 C12 N8 0.2(2) no
N3 Mg1 O1 C13 36.76(16) no
N1 Mg1 O1 C13 127.16(15) no
Cl2 Mg1 O1 C13 -140.38(15) no
Cl1 Mg1 O1 C13 -56.30(15) no
Mg2 Mg1 O1 C13 -98.33(15) no
N3 Mg1 O1 C16 -131.05(16) no
N1 Mg1 O1 C16 -40.65(16) no
Cl2 Mg1 O1 C16 51.81(15) no
Cl1 Mg1 O1 C16 135.89(15) no
Mg2 Mg1 O1 C16 93.86(15) no
C16 O1 C13 C14 0.9(2) no
Mg1 O1 C13 C14 -168.68(16) no
O1 C13 C14 C15A 8.6(12) no
O1 C13 C14 C15 -23.8(3) no
C15A C14 C15 C16 -62.7(11) no
C13 C14 C15 C16 36.0(4) no
C15 C14 C15A C16 75.6(17) no
C13 C14 C15A C16 -14.9(19) no
C13 O1 C16 C15A -9.1(10) no
Mg1 O1 C16 C15A 160.2(10) no
C13 O1 C16 C15 21.7(3) no
Mg1 O1 C16 C15 -169.0(2) no
C14 C15A C16 O1 15.3(18) no
C14 C15A C16 C15 -79.1(17) no
C14 C15 C16 O1 -35.5(4) no
C14 C15 C16 C15A 58.0(12) no
N3 Mg1 O2 C17 -143.62(18) no
N1 Mg1 O2 C17 125.91(18) no
Cl2 Mg1 O2 C17 33.54(18) no
Cl1 Mg1 O2 C17 -50.50(18) no
Mg2 Mg1 O2 C17 -8.32(17) no
N3 Mg1 O2 C20 47.01(16) no
N1 Mg1 O2 C20 -43.47(16) no
Cl2 Mg1 O2 C20 -135.84(15) no
Cl1 Mg1 O2 C20 140.13(15) no
Mg2 Mg1 O2 C20 -177.70(16) no
C20 O2 C17 C18 -0.7(4) no
Mg1 O2 C17 C18 -171.3(3) no
C20 O2 C17 C18A 33.1(11) no
Mg1 O2 C17 C18A -137.6(11) no
O2 C17 C18 C19 25.6(5) no
C18A C17 C18 C19 -61.2(11) no
O2 C17 C18A C19 -27.6(18) no
C18 C17 C18A C19 74.7(16) no
C17 C18A C19 C20 12.5(19) no
C17 C18A C19 C18 -65.6(13) no
C17 C18 C19 C18A 70.6(11) no
C17 C18 C19 C20 -39.9(4) no
C17 O2 C20 C19 -25.8(3) no
Mg1 O2 C20 C19 145.44(17) no
C18A C19 C20 O2 7.2(13) no
C18 C19 C20 O2 40.1(3) no
N5 Mg2 O3 C24 -0.8(2) no
N7 Mg2 O3 C24 -91.5(2) no
Cl1 Mg2 O3 C24 90.63(19) no
Cl2 Mg2 O3 C24 177.52(19) no
Mg1 Mg2 O3 C24 133.98(19) no
N5 Mg2 O3 C21 -148.74(15) no
N7 Mg2 O3 C21 120.59(15) no
Cl1 Mg2 O3 C21 -57.28(15) no
Cl2 Mg2 O3 C21 29.61(15) no
Mg1 Mg2 O3 C21 -13.93(15) no
C24 O3 C21 C22 -23.2(3) no
Mg2 O3 C21 C22 129.18(16) no
O3 C21 C22 C23A -2.3(14) no
O3 C21 C22 C23 36.4(3) no
C23A C22 C23 C24 66.9(12) no
C21 C22 C23 C24 -35.7(3) no
C21 C22 C23A C24 24.9(18) no
C23 C22 C23A C24 -62.8(16) no
C21 O3 C24 C23 0.2(3) no
Mg2 O3 C24 C23 -151.3(2) no
C21 O3 C24 C23A 36.6(12) no
Mg2 O3 C24 C23A -114.8(11) no
C22 C23 C24 O3 22.4(4) no
C22 C23 C24 C23A -59.1(12) no
C22 C23A C24 O3 -37.6(16) no
C22 C23A C24 C23 69.5(17) no
